data_7048300
loop_
_publ_author_name
'Sato, Naoto'
'Tochigi, Kazuma'
'Kuroda, Yoshiyuki'
'Wada, Hiroaki'
'Shimojima, Atsushi'
'Kuroda, Kazuyuki'

_publ_section_title
;
 Synthesis and crystal structure of double-three ring (D3R)-type cage
 siloxanes modified with dimethylsilanol groups.
;
_journal_issue 6
_journal_name_full 'Dalton transactions (Cambridge, England : 2003)'
_journal_page_first 1969
_journal_page_last 1975
_journal_paper_doi 10.1039/c8dt04244f
_journal_volume 48
_journal_year 2019
_chemical_absolute_configuration unk
_chemical_formula_moiety 'C16 H50 O22 Si12'
_chemical_formula_sum 'C16 H50 O22 Si12'
_chemical_formula_weight 931.58
_space_group_crystal_system monoclinic
_space_group_IT_number 9
_space_group_name_Hall 'C -2yc'
_space_group_name_H-M_alt 'C 1 c 1'
_symmetry_space_group_name_Hall 'C -2yc'
_symmetry_space_group_name_H-M 'C 1 c 1'
_atom_sites_solution_hydrogens geom
_atom_sites_solution_primary direct
_atom_sites_solution_secondary difmap
_audit_update_record
;
2018-10-24 deposited with the CCDC.
2018-12-03 downloaded from the CCDC.
;
_cell_angle_alpha 90.0000
_cell_angle_beta 90.452(6)
_cell_angle_gamma 90.0000
_cell_formula_units_Z 4
_cell_length_a 17.2739(5)
_cell_length_b 10.8748(3)
_cell_length_c 23.2168(7)
_cell_measurement_reflns_used 27796
_cell_measurement_temperature 123
_cell_measurement_theta_max 68.21
_cell_measurement_theta_min 3.81
_cell_volume 4361.1(2)
_computing_cell_refinement 'RAPID AUTO'
_computing_data_collection 'RAPID AUTO (Rigaku, ????)'
_computing_data_reduction 'RAPID AUTO'
_computing_molecular_graphics 'CrystalStructure 4.2.4'
_computing_publication_material 'CrystalStructure 4.2.4 (Rigaku, 2016)'
_computing_structure_refinement 'SHELXL Version 2014/6 (Sheldrick, 2008)'
_computing_structure_solution 'SHELXT Version 2014/4 (Sheldrick, 2014)'
_diffrn_ambient_temperature 123
_diffrn_detector_area_resol_mean 10.000
_diffrn_measured_fraction_theta_full 0.999
_diffrn_measured_fraction_theta_max 0.998
_diffrn_measurement_device_type 'Rigaku R-AXIS RAPID'
_diffrn_measurement_method \w
_diffrn_radiation_type 'Cu K\a'
_diffrn_radiation_wavelength 1.54187
_diffrn_reflns_av_R_equivalents 0.0882
_diffrn_reflns_Laue_measured_fraction_full 0.999
_diffrn_reflns_Laue_measured_fraction_max 0.998
_diffrn_reflns_limit_h_max 20
_diffrn_reflns_limit_h_min -20
_diffrn_reflns_limit_k_max 13
_diffrn_reflns_limit_k_min -13
_diffrn_reflns_limit_l_max 27
_diffrn_reflns_limit_l_min -27
_diffrn_reflns_number 35301
_diffrn_reflns_point_group_measured_fraction_full 0.987
_diffrn_reflns_point_group_measured_fraction_max 0.984
_diffrn_reflns_theta_full 67.687
_diffrn_reflns_theta_max 68.250
_diffrn_reflns_theta_min 3.808
_diffrn_standards_number 0
_exptl_absorpt_coefficient_mu 4.021
_exptl_absorpt_correction_T_max 0.669
_exptl_absorpt_correction_T_min 0.448
_exptl_absorpt_correction_type numerical
_exptl_absorpt_process_details 'NUMABS (Rigaku, 1999)'
_exptl_crystal_colour colorless
_exptl_crystal_density_diffrn 1.419
_exptl_crystal_density_method 'not measured'
_exptl_crystal_description block
_exptl_crystal_F_000 1960.00
_exptl_crystal_size_max 0.300
_exptl_crystal_size_mid 0.200
_exptl_crystal_size_min 0.100
_refine_diff_density_max 0.44
_refine_diff_density_min -0.30
_refine_ls_abs_structure_details
;
 Flack x determined using 1804 quotients [(I+)-(I-)]/[(I+)+(I-)]
 (Parsons, Flack and Wagner, Acta Cryst. B69 (2013) 249-259).
;
_refine_ls_abs_structure_Flack 0.014(16)
_refine_ls_extinction_method none
_refine_ls_goodness_of_fit_ref 1.016
_refine_ls_hydrogen_treatment constr
_refine_ls_number_parameters 467
_refine_ls_number_reflns 7872
_refine_ls_number_restraints 75
_refine_ls_R_factor_all 0.1029
_refine_ls_R_factor_gt 0.0620
_refine_ls_shift/su_max 0.000
_refine_ls_structure_factor_coef Fsqd
_refine_ls_weighting_details 'w = 1/[\s^2^(Fo^2^)+(0.0610P)^2^] where P=(Fo^2^+2Fc^2^)/3'
_refine_ls_weighting_scheme calc
_refine_ls_wR_factor_gt 0.1204
_refine_ls_wR_factor_ref 0.1350
_reflns_Friedel_coverage 0.969
_reflns_Friedel_fraction_full 0.974
_reflns_Friedel_fraction_max 0.969
_reflns_number_gt 5085
_reflns_number_total 7872
_reflns_threshold_expression F^2^>2.0\s(F^2^)
_cod_data_source_file c8dt04244f2.cif
_cod_data_source_block 3
_cod_depositor_comments 'Adding full bibliography for 7048300--7048301.cif.'
_cod_database_code 7048300
_shelxl_version_number 2014/6

loop_
_space_group_symop_id
_space_group_symop_operation_xyz
1 +X,+Y,+Z
2 +X,-Y,1/2+Z
3 1/2+X,1/2+Y,+Z
4 1/2+X,1/2-Y,1/2+Z

loop_
_atom_site_label
_atom_site_type_symbol
_atom_site_fract_x
_atom_site_fract_y
_atom_site_fract_z
_atom_site_U_iso_or_equiv
_atom_site_adp_type
_atom_site_occupancy
_atom_site_site_symmetry_order
_atom_site_calc_flag
_atom_site_refinement_flags_posn
_atom_site_refinement_flags_adp
_atom_site_refinement_flags_occupancy
_atom_site_disorder_assembly
_atom_site_disorder_group
Si1 Si 0.50621(14) 0.2741(2) 0.52309(11) 0.0370(6) Uani 1 1 d . . . . .
Si2 Si 0.41052(14) 0.4848(2) 0.55744(11) 0.0388(7) Uani 1 1 d . . . . .
Si3 Si 0.58039(14) 0.5039(2) 0.56061(11) 0.0396(7) Uani 1 1 d . . . . .
Si4 Si 0.50520(15) 0.3662(2) 0.40042(11) 0.0400(7) Uani 1 1 d . . . . .
Si5 Si 0.57924(14) 0.5956(2) 0.43855(12) 0.0411(7) Uani 1 1 d . . . . .
Si6 Si 0.26571(16) 0.7259(3) 0.39461(13) 0.0487(8) Uani 1 1 d . . . . .
Si7 Si 0.40870(14) 0.5747(2) 0.43549(11) 0.0392(7) Uani 1 1 d . . . . .
Si8 Si 0.70728(15) 0.7812(3) 0.40282(12) 0.0477(8) Uani 1 1 d . . . . .
Si9 Si 0.26960(15) 0.5195(3) 0.64127(12) 0.0474(7) Uani 1 1 d . . . . .
Si10 Si 0.52225(17) -0.0061(3) 0.53009(14) 0.0502(8) Uani 1 1 d . . . . .
Si11 Si 0.70456(17) 0.5821(3) 0.65367(13) 0.0537(8) Uani 1 1 d . . . . .
Si12 Si 0.52161(18) 0.2210(3) 0.28250(13) 0.0568(8) Uani 1 1 d . . . . .
O1 O 0.5768(3) 0.3584(5) 0.5464(2) 0.0397(15) Uani 1 1 d . . . . .
O2 O 0.6102(3) 0.5766(5) 0.5036(3) 0.0440(17) Uani 1 1 d . . . . .
O3 O 0.4277(3) 0.3410(5) 0.5436(2) 0.0376(15) Uani 1 1 d . . . . .
O4 O 0.4932(3) 0.5467(5) 0.5747(2) 0.0382(15) Uani 1 1 d . . . . .
O5 O 0.5109(3) 0.1386(5) 0.5481(3) 0.0468(17) Uani 1 1 d . . . . .
O6 O 0.4260(3) 0.4442(5) 0.4043(2) 0.0409(16) Uani 1 1 d . . . . .
O7 O 0.3771(3) 0.5496(5) 0.4997(3) 0.0404(16) Uani 1 1 d . . . . .
O8 O 0.2041(4) 0.6410(6) 0.3586(3) 0.062(2) Uani 1 1 d . . . . .
H8 H 0.1944 0.5769 0.3774 0.074 Uiso 1 1 calc R U . . .
O9 O 0.5760(3) 0.4625(5) 0.4070(3) 0.0410(16) Uani 1 1 d . . . . .
O10 O 0.4909(3) 0.6451(5) 0.4399(3) 0.0427(15) Uani 1 1 d . . . . .
O11 O 0.5081(3) 0.2711(5) 0.4535(2) 0.0401(16) Uani 1 1 d . . . . .
O12 O 0.2045(4) 0.4342(6) 0.6091(3) 0.0603(19) Uani 1 1 d . . . . .
H12 H 0.1819 0.3904 0.6336 0.072 Uiso 1 1 calc R U . . .
O13 O 0.3471(3) 0.6519(5) 0.3992(3) 0.0465(17) Uani 1 1 d . . . . .
O14 O 0.6124(4) -0.0312(6) 0.5150(3) 0.0541(18) Uani 1 1 d . . . . .
H14 H 0.6383 -0.0365 0.5457 0.065 Uiso 1 1 calc R U . . .
O15 O 0.5093(4) 0.2944(6) 0.3417(3) 0.0603(19) Uani 1 1 d . . . . .
O16 O 0.6341(3) 0.6872(6) 0.4050(3) 0.0532(18) Uani 1 1 d . . . . .
O17 O 0.3519(4) 0.4993(6) 0.6088(3) 0.0524(18) Uani 1 1 d . . . . .
O18 O 0.6363(4) 0.5271(7) 0.6137(3) 0.060(2) Uani 1 1 d . . . . .
O20 O 0.6845(4) 0.7237(6) 0.6687(3) 0.061(2) Uani 1 1 d . . . . .
H20 H 0.6679 0.7282 0.7026 0.073 Uiso 1 1 calc R U . . .
O21 O 0.6135(4) 0.2161(7) 0.2680(3) 0.068(2) Uani 1 1 d . . . . .
H21 H 0.6387 0.2025 0.2984 0.082 Uiso 1 1 calc R U . . .
O39 O 0.6772(4) 0.9212(6) 0.4121(3) 0.066(2) Uani 1 1 d . . . . .
H39 H 0.6610 0.9294 0.4459 0.080 Uiso 1 1 calc R U . . .
C22 C 0.2331(7) 0.7567(10) 0.4663(5) 0.073(4) Uani 1 1 d . . . . .
H22A H 0.1838 0.8014 0.4646 0.088 Uiso 1 1 calc R U . . .
H22B H 0.2257 0.6789 0.4868 0.088 Uiso 1 1 calc R U . . .
H22C H 0.2718 0.8066 0.4867 0.088 Uiso 1 1 calc R U . . .
C23 C 0.2802(6) 0.8646(9) 0.3522(5) 0.069(3) Uani 1 1 d . . . . .
H23A H 0.2313 0.9100 0.3492 0.083 Uiso 1 1 calc R U . . .
H23B H 0.3193 0.9165 0.3710 0.083 Uiso 1 1 calc R U . . .
H23C H 0.2977 0.8422 0.3136 0.083 Uiso 1 1 calc R U . . .
C24 C 0.7505(7) 0.7731(11) 0.3308(5) 0.073(4) Uani 1 1 d . . . . .
H24A H 0.7693 0.6895 0.3238 0.087 Uiso 1 1 calc R U . . .
H24B H 0.7114 0.7945 0.3017 0.087 Uiso 1 1 calc R U . . .
H24C H 0.7938 0.8311 0.3286 0.087 Uiso 1 1 calc R U . . .
C25 C 0.4651(8) -0.0361(10) 0.4638(6) 0.096(5) Uani 1 1 d . . . . .
H25A H 0.4101 -0.0218 0.4714 0.116 Uiso 1 1 calc R U . . .
H25B H 0.4822 0.0192 0.4331 0.116 Uiso 1 1 calc R U . . .
H25C H 0.4726 -0.1216 0.4518 0.116 Uiso 1 1 calc R U . . .
C26 C 0.2416(7) 0.6799(10) 0.6331(6) 0.088(4) Uani 1 1 d . . . . .
H26A H 0.1921 0.6939 0.6524 0.105 Uiso 1 1 calc R U . . .
H26B H 0.2814 0.7327 0.6504 0.105 Uiso 1 1 calc R U . . .
H26C H 0.2361 0.6995 0.5921 0.105 Uiso 1 1 calc R U . . .
C27 C 0.4747(8) 0.3045(16) 0.2254(5) 0.121(6) Uani 1 1 d . . . . .
H27A H 0.4818 0.2606 0.1889 0.146 Uiso 1 1 calc R U . . .
H27B H 0.4193 0.3115 0.2335 0.146 Uiso 1 1 calc R U . . .
H27C H 0.4974 0.3868 0.2225 0.146 Uiso 1 1 calc R U . . .
C28 C 0.4953(7) -0.0991(10) 0.5918(6) 0.089(4) Uani 1 1 d . . . . .
H28A H 0.4408 -0.0843 0.6010 0.107 Uiso 1 1 calc R U . . .
H28B H 0.5027 -0.1863 0.5826 0.107 Uiso 1 1 calc R U . . .
H28C H 0.5279 -0.0769 0.6249 0.107 Uiso 1 1 calc R U . . .
C29 C 0.2830(6) 0.4720(11) 0.7161(5) 0.072(4) Uani 1 1 d . . . . .
H29A H 0.2344 0.4830 0.7369 0.086 Uiso 1 1 calc R U . . .
H29B H 0.2983 0.3852 0.7173 0.086 Uiso 1 1 calc R U . . .
H29C H 0.3236 0.5223 0.7341 0.086 Uiso 1 1 calc R U . . .
C30 C 0.7735(6) 0.7368(11) 0.4604(5) 0.079(4) Uani 1 1 d . . . . .
H30A H 0.7910 0.6522 0.4541 0.095 Uiso 1 1 calc R U . . .
H30B H 0.8182 0.7922 0.4606 0.095 Uiso 1 1 calc R U . . .
H30C H 0.7469 0.7421 0.4974 0.095 Uiso 1 1 calc R U . . .
C32 C 0.7938(7) 0.5796(14) 0.6119(7) 0.113(5) Uani 1 1 d . . . . .
H32A H 0.8364 0.6127 0.6353 0.136 Uiso 1 1 calc R U . . .
H32B H 0.8057 0.4948 0.6008 0.136 Uiso 1 1 calc R U . . .
H32C H 0.7871 0.6299 0.5772 0.136 Uiso 1 1 calc R U . . .
C33 C 0.7102(9) 0.4902(11) 0.7187(5) 0.107(5) Uani 1 1 d . . . . .
H33A H 0.7515 0.5221 0.7438 0.128 Uiso 1 1 calc R U . . .
H33B H 0.6607 0.4942 0.7390 0.128 Uiso 1 1 calc R U . . .
H33C H 0.7215 0.4046 0.7086 0.128 Uiso 1 1 calc R U . . .
C38 C 0.4851(11) 0.0664(15) 0.2948(9) 0.175(9) Uani 1 1 d . . . . .
H38A H 0.4913 0.0173 0.2597 0.210 Uiso 1 1 calc R U . . .
H38B H 0.5142 0.0281 0.3264 0.210 Uiso 1 1 calc R U . . .
H38C H 0.4302 0.0704 0.3048 0.210 Uiso 1 1 calc R U . . .
O31A O 0.4236(9) 0.2122(17) 0.7402(7) 0.109(5) Uani 0.599(10) 1 d D U P A 1
C35A C 0.4538(13) 0.246(3) 0.6880(9) 0.114(8) Uani 0.599(10) 1 d D U P A 1
H35A H 0.4325 0.3259 0.6753 0.137 Uiso 0.599(10) 1 calc R U P A 1
H35B H 0.4421 0.1832 0.6583 0.137 Uiso 0.599(10) 1 calc R U P A 1
C36A C 0.5402(13) 0.255(4) 0.6987(11) 0.125(9) Uani 0.599(10) 1 d D U P A 1
H36A H 0.5637 0.3205 0.6750 0.151 Uiso 0.599(10) 1 calc R U P A 1
H36B H 0.5664 0.1759 0.6905 0.151 Uiso 0.599(10) 1 calc R U P A 1
C37A C 0.5440(14) 0.286(4) 0.7625(10) 0.154(10) Uani 0.599(10) 1 d D U P A 1
H37A H 0.5617 0.3718 0.7682 0.185 Uiso 0.599(10) 1 calc R U P A 1
H37B H 0.5803 0.2302 0.7829 0.185 Uiso 0.599(10) 1 calc R U P A 1
C34A C 0.4619(14) 0.270(3) 0.7851(9) 0.103(8) Uani 0.599(10) 1 d D U P A 1
H34A H 0.4616 0.2182 0.8202 0.123 Uiso 0.599(10) 1 calc R U P A 1
H34B H 0.4380 0.3503 0.7939 0.123 Uiso 0.599(10) 1 calc R U P A 1
O31B O 0.4971(17) 0.333(3) 0.7012(10) 0.109(5) Uani 0.401(10) 1 d D . P A 2
C35B C 0.507(2) 0.204(3) 0.6938(14) 0.114(8) Uani 0.401(10) 1 d D . P A 2
H35C H 0.5225 0.1813 0.6543 0.137 Uiso 0.401(10) 1 calc R U P A 2
H35D H 0.4607 0.1560 0.7054 0.137 Uiso 0.401(10) 1 calc R U P A 2
C36B C 0.5738(18) 0.195(4) 0.7378(16) 0.125(9) Uani 0.401(10) 1 d D . P A 2
H36C H 0.5874 0.1092 0.7469 0.151 Uiso 0.401(10) 1 calc R U P A 2
H36D H 0.6204 0.2399 0.7246 0.151 Uiso 0.401(10) 1 calc R U P A 2
C37B C 0.536(2) 0.260(4) 0.7887(12) 0.154(10) Uani 0.401(10) 1 d D . P A 2
H37C H 0.5133 0.1997 0.8159 0.185 Uiso 0.401(10) 1 calc R U P A 2
H37D H 0.5730 0.3130 0.8096 0.185 Uiso 0.401(10) 1 calc R U P A 2
C34B C 0.473(3) 0.336(4) 0.7592(12) 0.103(8) Uani 0.401(10) 1 d D . P A 2
H34C H 0.4213 0.2976 0.7638 0.123 Uiso 0.401(10) 1 calc R U P A 2
H34D H 0.4717 0.4207 0.7742 0.123 Uiso 0.401(10) 1 calc R U P A 2

loop_
_atom_site_aniso_label
_atom_site_aniso_U_11
_atom_site_aniso_U_22
_atom_site_aniso_U_33
_atom_site_aniso_U_23
_atom_site_aniso_U_13
_atom_site_aniso_U_12
Si1 0.0409(16) 0.0302(15) 0.0401(17) -0.0012(12) 0.0020(12) 0.0021(12)
Si2 0.0393(15) 0.0400(16) 0.0374(15) 0.0006(13) 0.0113(13) 0.0036(12)
Si3 0.0403(16) 0.0425(16) 0.0359(16) -0.0021(13) 0.0000(12) -0.0052(13)
Si4 0.0416(16) 0.0426(17) 0.0358(15) -0.0049(13) 0.0064(12) 0.0040(13)
Si5 0.0371(15) 0.0409(17) 0.0453(18) 0.0067(14) 0.0068(13) -0.0057(12)
Si6 0.0412(17) 0.0541(19) 0.0508(19) 0.0101(15) 0.0035(14) 0.0080(14)
Si7 0.0351(15) 0.0399(17) 0.0427(17) 0.0058(13) 0.0063(12) 0.0043(12)
Si8 0.0473(17) 0.0473(18) 0.0488(18) 0.0012(14) 0.0141(14) -0.0122(14)
Si9 0.0470(17) 0.0509(18) 0.0445(18) -0.0047(14) 0.0157(14) 0.0008(14)
Si10 0.0521(18) 0.0334(16) 0.065(2) 0.0022(14) 0.0058(15) 0.0043(13)
Si11 0.0568(19) 0.053(2) 0.051(2) -0.0067(16) -0.0135(15) -0.0006(15)
Si12 0.059(2) 0.065(2) 0.0463(19) -0.0183(16) 0.0031(15) 0.0018(17)
O1 0.037(4) 0.041(4) 0.042(4) 0.000(3) 0.003(3) 0.004(3)
O2 0.035(4) 0.055(4) 0.043(4) 0.009(3) 0.003(3) -0.009(3)
O3 0.038(4) 0.041(4) 0.035(4) 0.004(3) 0.005(3) -0.003(3)
O4 0.050(4) 0.030(3) 0.034(4) -0.004(3) 0.007(3) -0.005(3)
O5 0.058(4) 0.036(4) 0.046(4) 0.002(3) 0.003(3) 0.006(3)
O6 0.036(4) 0.043(4) 0.044(4) 0.004(3) 0.003(3) 0.000(3)
O7 0.036(4) 0.040(4) 0.045(4) 0.004(3) 0.009(3) 0.006(3)
O8 0.054(4) 0.064(5) 0.067(5) 0.022(4) -0.007(4) 0.001(4)
O9 0.030(3) 0.044(4) 0.050(4) 0.004(3) 0.010(3) -0.001(3)
O10 0.047(4) 0.038(4) 0.042(4) 0.004(3) 0.005(3) -0.003(3)
O11 0.048(4) 0.037(4) 0.035(4) -0.002(3) 0.002(3) 0.002(3)
O12 0.058(5) 0.076(5) 0.047(4) 0.009(4) -0.001(4) -0.014(4)
O13 0.042(4) 0.053(4) 0.045(4) 0.007(3) 0.006(3) 0.017(3)
O14 0.054(4) 0.071(5) 0.037(4) 0.003(3) 0.005(3) 0.012(4)
O15 0.071(5) 0.074(5) 0.036(4) -0.013(4) 0.004(4) 0.014(4)
O16 0.047(4) 0.066(5) 0.046(4) 0.013(4) -0.001(3) -0.012(4)
O17 0.051(4) 0.068(5) 0.039(4) 0.000(3) 0.015(3) 0.010(3)
O18 0.059(5) 0.076(5) 0.047(4) -0.002(4) -0.009(4) -0.019(4)
O20 0.087(5) 0.049(5) 0.047(4) 0.003(4) 0.013(4) -0.012(4)
O21 0.067(5) 0.094(6) 0.044(4) 0.011(4) 0.012(4) 0.023(4)
O39 0.093(6) 0.050(4) 0.057(5) 0.003(4) 0.026(4) -0.004(4)
C22 0.065(8) 0.073(9) 0.082(10) 0.011(7) 0.014(7) 0.026(6)
C23 0.066(8) 0.053(8) 0.089(9) 0.010(7) 0.002(7) 0.013(6)
C24 0.084(9) 0.080(9) 0.055(8) -0.009(6) 0.030(7) -0.026(7)
C25 0.110(11) 0.048(8) 0.130(13) -0.030(8) -0.044(9) 0.027(7)
C26 0.101(10) 0.061(8) 0.101(11) -0.008(7) 0.023(8) 0.016(8)
C27 0.099(11) 0.204(17) 0.061(9) -0.045(10) -0.022(8) 0.070(11)
C28 0.079(9) 0.055(8) 0.134(12) 0.025(8) 0.043(8) 0.016(7)
C29 0.068(8) 0.089(9) 0.058(8) -0.017(6) 0.018(6) -0.028(7)
C30 0.063(8) 0.088(10) 0.086(10) 0.006(8) 0.000(7) -0.021(7)
C32 0.060(9) 0.127(13) 0.153(15) -0.021(11) 0.009(9) 0.009(9)
C33 0.181(16) 0.060(9) 0.079(10) -0.015(8) -0.047(10) 0.022(9)
C38 0.19(2) 0.098(13) 0.23(2) -0.064(13) 0.047(17) -0.060(12)
O31A 0.100(10) 0.150(14) 0.079(9) 0.013(9) 0.004(8) 0.027(9)
C35A 0.099(17) 0.18(2) 0.064(11) 0.004(14) -0.021(12) -0.030(19)
C36A 0.088(14) 0.20(3) 0.091(17) -0.007(18) 0.012(13) -0.005(16)
C37A 0.118(18) 0.28(3) 0.067(16) 0.082(19) -0.052(16) -0.100(18)
C34A 0.139(17) 0.13(2) 0.043(14) -0.010(12) 0.015(14) 0.014(16)
O31B 0.100(10) 0.150(14) 0.079(9) 0.013(9) 0.004(8) 0.027(9)
C35B 0.099(17) 0.18(2) 0.064(11) 0.004(14) -0.021(12) -0.030(19)
C36B 0.088(14) 0.20(3) 0.091(17) -0.007(18) 0.012(13) -0.005(16)
C37B 0.118(18) 0.28(3) 0.067(16) 0.082(19) -0.052(16) -0.100(18)
C34B 0.139(17) 0.13(2) 0.043(14) -0.010(12) 0.015(14) 0.014(16)

loop_
_atom_type_symbol
_atom_type_description
_atom_type_scat_dispersion_real
_atom_type_scat_dispersion_imag
_atom_type_scat_source
C C 0.0181 0.0091
;
International Tables for Crystallography
(Vol. C, Tables 4.2.6.8 and 6.1.1.4)
;
H H 0.0000 0.0000
;
International Tables for Crystallography
(Vol. C, Table 6.1.1.4)
;
O O 0.0492 0.0322
;
International Tables for Crystallography
(Vol. C, Tables 4.2.6.8 and 6.1.1.4)
;
Si Si 0.2541 0.3302
;
International Tables for Crystallography
(Vol. C, Tables 4.2.6.8 and 6.1.1.4)
;

loop_
_geom_angle_atom_site_label_1
_geom_angle_atom_site_label_2
_geom_angle_atom_site_label_3
_geom_angle
O5 Si1 O3 110.6(3)
O5 Si1 O1 111.6(3)
O3 Si1 O1 106.2(3)
O5 Si1 O11 110.2(3)
O3 Si1 O11 109.2(3)
O1 Si1 O11 108.9(3)
O17 Si2 O7 110.9(3)
O17 Si2 O3 111.4(3)
O7 Si2 O3 108.7(3)
O17 Si2 O4 109.9(3)
O7 Si2 O4 109.4(3)
O3 Si2 O4 106.5(3)
O18 Si3 O4 111.2(3)
O18 Si3 O1 109.8(4)
O4 Si3 O1 106.8(3)
O18 Si3 O2 111.2(4)
O4 Si3 O2 109.0(3)
O1 Si3 O2 108.7(3)
O15 Si4 O11 110.1(3)
O15 Si4 O6 110.7(4)
O11 Si4 O6 108.5(3)
O15 Si4 O9 111.4(4)
O11 Si4 O9 108.9(3)
O6 Si4 O9 107.2(3)
O16 Si5 O2 110.2(3)
O16 Si5 O10 111.6(3)
O2 Si5 O10 109.3(3)
O16 Si5 O9 111.0(3)
O2 Si5 O9 108.6(3)
O10 Si5 O9 106.1(3)
O13 Si6 O8 108.3(4)
O13 Si6 C22 108.1(4)
O8 Si6 C22 111.9(5)
O13 Si6 C23 108.9(4)
O8 Si6 C23 106.4(5)
C22 Si6 C23 113.2(5)
O13 Si7 O7 110.4(3)
O13 Si7 O10 111.5(3)
O7 Si7 O10 108.9(3)
O13 Si7 O6 110.5(3)
O7 Si7 O6 109.2(3)
O10 Si7 O6 106.1(3)
O39 Si8 O16 109.6(4)
O39 Si8 C30 110.6(5)
O16 Si8 C30 107.1(4)
O39 Si8 C24 107.3(5)
O16 Si8 C24 108.7(4)
C30 Si8 C24 113.5(6)
O17 Si9 O12 108.2(4)
O17 Si9 C26 108.3(5)
O12 Si9 C26 108.4(5)
O17 Si9 C29 107.3(4)
O12 Si9 C29 110.8(4)
C26 Si9 C29 113.7(6)
O14 Si10 O5 109.4(4)
O14 Si10 C28 109.2(4)
O5 Si10 C28 107.5(5)
O14 Si10 C25 107.4(5)
O5 Si10 C25 108.5(4)
C28 Si10 C25 114.8(7)
O18 Si11 O20 108.7(4)
O18 Si11 C33 108.0(5)
O20 Si11 C33 110.8(5)
O18 Si11 C32 107.8(6)
O20 Si11 C32 108.2(6)
C33 Si11 C32 113.2(7)
O15 Si12 O21 109.3(4)
O15 Si12 C27 108.6(5)
O21 Si12 C27 107.4(5)
O15 Si12 C38 106.1(7)
O21 Si12 C38 110.0(7)
C27 Si12 C38 115.4(9)
Si1 O1 Si3 130.7(4)
Si5 O2 Si3 136.0(4)
Si1 O3 Si2 130.4(4)
Si3 O4 Si2 130.6(4)
Si1 O5 Si10 143.5(4)
Si4 O6 Si7 130.2(4)
Si7 O7 Si2 135.9(4)
Si6 O8 H8 109.5
Si4 O9 Si5 130.0(4)
Si7 O10 Si5 132.0(4)
Si4 O11 Si1 138.7(4)
Si9 O12 H12 109.5
Si7 O13 Si6 150.6(4)
Si10 O14 H14 109.5
Si4 O15 Si12 174.9(5)
Si5 O16 Si8 151.5(5)
Si2 O17 Si9 158.5(5)
Si3 O18 Si11 161.6(5)
Si11 O20 H20 109.5
Si12 O21 H21 109.5
Si8 O39 H39 109.5
Si6 C22 H22A 109.5
Si6 C22 H22B 109.5
H22A C22 H22B 109.5
Si6 C22 H22C 109.5
H22A C22 H22C 109.5
H22B C22 H22C 109.5
Si6 C23 H23A 109.5
Si6 C23 H23B 109.5
H23A C23 H23B 109.5
Si6 C23 H23C 109.5
H23A C23 H23C 109.5
H23B C23 H23C 109.5
Si8 C24 H24A 109.5
Si8 C24 H24B 109.5
H24A C24 H24B 109.5
Si8 C24 H24C 109.5
H24A C24 H24C 109.5
H24B C24 H24C 109.5
Si10 C25 H25A 109.5
Si10 C25 H25B 109.5
H25A C25 H25B 109.5
Si10 C25 H25C 109.5
H25A C25 H25C 109.5
H25B C25 H25C 109.5
Si9 C26 H26A 109.5
Si9 C26 H26B 109.5
H26A C26 H26B 109.5
Si9 C26 H26C 109.5
H26A C26 H26C 109.5
H26B C26 H26C 109.5
Si12 C27 H27A 109.5
Si12 C27 H27B 109.5
H27A C27 H27B 109.5
Si12 C27 H27C 109.5
H27A C27 H27C 109.5
H27B C27 H27C 109.5
Si10 C28 H28A 109.5
Si10 C28 H28B 109.5
H28A C28 H28B 109.5
Si10 C28 H28C 109.5
H28A C28 H28C 109.5
H28B C28 H28C 109.5
Si9 C29 H29A 109.5
Si9 C29 H29B 109.5
H29A C29 H29B 109.5
Si9 C29 H29C 109.5
H29A C29 H29C 109.5
H29B C29 H29C 109.5
Si8 C30 H30A 109.5
Si8 C30 H30B 109.5
H30A C30 H30B 109.5
Si8 C30 H30C 109.5
H30A C30 H30C 109.5
H30B C30 H30C 109.5
Si11 C32 H32A 109.5
Si11 C32 H32B 109.5
H32A C32 H32B 109.5
Si11 C32 H32C 109.5
H32A C32 H32C 109.5
H32B C32 H32C 109.5
Si11 C33 H33A 109.5
Si11 C33 H33B 109.5
H33A C33 H33B 109.5
Si11 C33 H33C 109.5
H33A C33 H33C 109.5
H33B C33 H33C 109.5
Si12 C38 H38A 109.5
Si12 C38 H38B 109.5
H38A C38 H38B 109.5
Si12 C38 H38C 109.5
H38A C38 H38C 109.5
H38B C38 H38C 109.5
C35A O31A C34A 111.2(19)
O31A C35A C36A 104.7(17)
O31A C35A H35A 110.8
C36A C35A H35A 110.8
O31A C35A H35B 110.8
C36A C35A H35B 110.8
H35A C35A H35B 108.9
C35A C36A C37A 102.1(14)
C35A C36A H36A 111.4
C37A C36A H36A 111.4
C35A C36A H36B 111.4
C37A C36A H36B 111.4
H36A C36A H36B 109.2
C36A C37A C34A 106.0(14)
C36A C37A H37A 110.5
C34A C37A H37A 110.5
C36A C37A H37B 110.5
C34A C37A H37B 110.5
H37A C37A H37B 108.7
O31A C34A C37A 103.6(15)
O31A C34A H34A 111.0
C37A C34A H34A 111.0
O31A C34A H34B 111.0
C37A C34A H34B 111.0
H34A C34A H34B 109.0
C34B O31B C35B 100(2)
O31B C35B C36B 94(2)
O31B C35B H35C 113.0
C36B C35B H35C 113.0
O31B C35B H35D 113.0
C36B C35B H35D 113.0
H35C C35B H35D 110.4
C37B C36B C35B 99.2(19)
C37B C36B H36C 111.9
C35B C36B H36C 111.9
C37B C36B H36D 111.9
C35B C36B H36D 111.9
H36C C36B H36D 109.6
C34B C37B C36B 102.1(16)
C34B C37B H37C 111.3
C36B C37B H37C 111.3
C34B C37B H37D 111.3
C36B C37B H37D 111.3
H37C C37B H37D 109.2
O31B C34B C37B 102(2)
O31B C34B H34C 111.4
C37B C34B H34C 111.4
O31B C34B H34D 111.4
C37B C34B H34D 111.4
H34C C34B H34D 109.3

loop_
_geom_bond_atom_site_label_1
_geom_bond_atom_site_label_2
_geom_bond_distance
Si1 O5 1.585(6)
Si1 O3 1.614(6)
Si1 O1 1.615(6)
Si1 O11 1.617(6)
Si2 O17 1.578(6)
Si2 O7 1.617(6)
Si2 O3 1.624(6)
Si2 O4 1.627(6)
Si3 O18 1.581(7)
Si3 O4 1.612(6)
Si3 O1 1.618(6)
Si3 O2 1.629(6)
Si4 O15 1.574(7)
Si4 O11 1.609(6)
Si4 O6 1.612(6)
Si4 O9 1.617(6)
Si5 O16 1.584(6)
Si5 O2 1.611(6)
Si5 O10 1.618(6)
Si5 O9 1.623(6)
Si6 O13 1.623(6)
Si6 O8 1.635(7)
Si6 C22 1.793(11)
Si6 C23 1.819(10)
Si7 O13 1.592(6)
Si7 O7 1.615(6)
Si7 O10 1.617(6)
Si7 O6 1.622(6)
Si8 O39 1.624(7)
Si8 O16 1.627(6)
Si8 C30 1.817(11)
Si8 C24 1.838(10)
Si9 O17 1.630(6)
Si9 O12 1.634(7)
Si9 C26 1.820(11)
Si9 C29 1.825(11)
Si10 O14 1.622(7)
Si10 O5 1.641(6)
Si10 C28 1.816(11)
Si10 C25 1.851(12)
Si11 O18 1.609(7)
Si11 O20 1.617(7)
Si11 C33 1.814(13)
Si11 C32 1.827(13)
Si12 O15 1.605(7)
Si12 O21 1.626(7)
Si12 C27 1.795(14)
Si12 C38 1.819(15)
O8 H8 0.8400
O12 H12 0.8400
O14 H14 0.8400
O20 H20 0.8400
O21 H21 0.8400
O39 H39 0.8400
C22 H22A 0.9800
C22 H22B 0.9800
C22 H22C 0.9800
C23 H23A 0.9800
C23 H23B 0.9800
C23 H23C 0.9800
C24 H24A 0.9800
C24 H24B 0.9800
C24 H24C 0.9800
C25 H25A 0.9800
C25 H25B 0.9800
C25 H25C 0.9800
C26 H26A 0.9800
C26 H26B 0.9800
C26 H26C 0.9800
C27 H27A 0.9800
C27 H27B 0.9800
C27 H27C 0.9800
C28 H28A 0.9800
C28 H28B 0.9800
C28 H28C 0.9800
C29 H29A 0.9800
C29 H29B 0.9800
C29 H29C 0.9800
C30 H30A 0.9800
C30 H30B 0.9800
C30 H30C 0.9800
C32 H32A 0.9800
C32 H32B 0.9800
C32 H32C 0.9800
C33 H33A 0.9800
C33 H33B 0.9800
C33 H33C 0.9800
C38 H38A 0.9800
C38 H38B 0.9800
C38 H38C 0.9800
O31A C35A 1.373(16)
O31A C34A 1.379(16)
C35A C36A 1.514(17)
C35A H35A 0.9900
C35A H35B 0.9900
C36A C37A 1.52(2)
C36A H36A 0.9900
C36A H36B 0.9900
C37A C34A 1.526(17)
C37A H37A 0.9900
C37A H37B 0.9900
C34A H34A 0.9900
C34A H34B 0.9900
O31B C34B 1.414(18)
O31B C35B 1.420(19)
C35B C36B 1.541(19)
C35B H35C 0.9900
C35B H35D 0.9900
C36B C37B 1.53(2)
C36B H36C 0.9900
C36B H36D 0.9900
C37B C34B 1.520(18)
C37B H37C 0.9900
C37B H37D 0.9900
C34B H34C 0.9900
C34B H34D 0.9900

loop_
_geom_hbond_atom_site_label_D
_geom_hbond_atom_site_label_H
_geom_hbond_atom_site_label_A
_geom_hbond_site_symmetry_A
_geom_hbond_distance_DA
_geom_hbond_distance_DH
_geom_hbond_distance_HA
_geom_hbond_angle_DHA
_geom_hbond_publ_flag
O8 H8 O39 3_445 2.735(9) 0.840 1.900 172.9 no
O12 H12 O20 3_445 2.698(9) 0.840 1.988 141.7 no
O14 H14 O12 3_545 2.718(9) 0.840 1.884 171.8 no
O20 H20 O21 2_565 2.700(10) 0.840 1.892 160.9 no
O21 H21 O8 3_545 2.737(10) 0.840 1.911 167.6 no
O39 H39 O14 1_565 2.697(9) 0.840 1.867 169.4 no

loop_
_geom_torsion_atom_site_label_1
_geom_torsion_atom_site_label_2
_geom_torsion_atom_site_label_3
_geom_torsion_atom_site_label_4
_geom_torsion
O5 Si1 O1 Si3 -147.1(5)
O3 Si1 O1 Si3 -26.5(6)
O11 Si1 O1 Si3 90.9(5)
O18 Si3 O1 Si1 145.2(5)
O4 Si3 O1 Si1 24.6(6)
O2 Si3 O1 Si1 -92.9(5)
O16 Si5 O2 Si3 175.9(5)
O10 Si5 O2 Si3 52.9(7)
O9 Si5 O2 Si3 -62.4(6)
O18 Si3 O2 Si5 -177.1(5)
O4 Si3 O2 Si5 -54.1(7)
O1 Si3 O2 Si5 62.0(6)
O5 Si1 O3 Si2 147.8(4)
O1 Si1 O3 Si2 26.5(6)
O11 Si1 O3 Si2 -90.7(5)
O17 Si2 O3 Si1 -144.5(5)
O7 Si2 O3 Si1 93.1(5)
O4 Si2 O3 Si1 -24.6(6)
O18 Si3 O4 Si2 -141.4(5)
O1 Si3 O4 Si2 -21.7(6)
O2 Si3 O4 Si2 95.6(5)
O17 Si2 O4 Si3 142.5(5)
O7 Si2 O4 Si3 -95.6(5)
O3 Si2 O4 Si3 21.7(6)
O3 Si1 O5 Si10 126.0(7)
O1 Si1 O5 Si10 -116.0(7)
O11 Si1 O5 Si10 5.2(8)
O14 Si10 O5 Si1 75.2(8)
C28 Si10 O5 Si1 -166.3(7)
C25 Si10 O5 Si1 -41.7(9)
O15 Si4 O6 Si7 -147.5(5)
O11 Si4 O6 Si7 91.7(5)
O9 Si4 O6 Si7 -25.8(6)
O13 Si7 O6 Si4 144.9(5)
O7 Si7 O6 Si4 -93.5(5)
O10 Si7 O6 Si4 23.8(6)
O13 Si7 O7 Si2 -176.8(5)
O10 Si7 O7 Si2 -54.0(7)
O6 Si7 O7 Si2 61.5(7)
O17 Si2 O7 Si7 175.7(5)
O3 Si2 O7 Si7 -61.6(6)
O4 Si2 O7 Si7 54.3(7)
O15 Si4 O9 Si5 146.9(5)
O11 Si4 O9 Si5 -91.5(5)
O6 Si4 O9 Si5 25.7(6)
O16 Si5 O9 Si4 -145.0(5)
O2 Si5 O9 Si4 93.7(5)
O10 Si5 O9 Si4 -23.7(6)
O13 Si7 O10 Si5 -142.1(5)
O7 Si7 O10 Si5 95.7(6)
O6 Si7 O10 Si5 -21.7(6)
O16 Si5 O10 Si7 142.7(5)
O2 Si5 O10 Si7 -95.2(5)
O9 Si5 O10 Si7 21.7(6)
O15 Si4 O11 Si1 -179.5(5)
O6 Si4 O11 Si1 -58.3(7)
O9 Si4 O11 Si1 58.1(6)
O5 Si1 O11 Si4 179.5(5)
O3 Si1 O11 Si4 57.8(6)
O1 Si1 O11 Si4 -57.7(6)
O7 Si7 O13 Si6 3.9(10)
O10 Si7 O13 Si6 -117.4(9)
O6 Si7 O13 Si6 124.8(8)
O8 Si6 O13 Si7 -106.2(9)
C22 Si6 O13 Si7 15.2(10)
C23 Si6 O13 Si7 138.5(9)
O2 Si5 O16 Si8 -4.6(11)
O10 Si5 O16 Si8 117.0(9)
O9 Si5 O16 Si8 -124.9(9)
O39 Si8 O16 Si5 -94.7(10)
C30 Si8 O16 Si5 25.3(11)
C24 Si8 O16 Si5 148.3(10)
O7 Si2 O17 Si9 23.8(14)
O3 Si2 O17 Si9 -97.4(13)
O4 Si2 O17 Si9 144.8(12)
O12 Si9 O17 Si2 44.5(14)
C26 Si9 O17 Si2 -72.8(14)
C29 Si9 O17 Si2 164.1(12)
O4 Si3 O18 Si11 -112.8(16)
O1 Si3 O18 Si11 129.3(16)
O2 Si3 O18 Si11 8.9(18)
O20 Si11 O18 Si3 67.3(18)
C33 Si11 O18 Si3 -172.4(16)
C32 Si11 O18 Si3 -49.8(18)
C34A O31A C35A C36A 38(4)
O31A C35A C36A C37A -27(4)
C35A C36A C37A C34A 10(4)
C35A O31A C34A C37A -31(3)
C36A C37A C34A O31A 11(3)
C34B O31B C35B C36B -65(3)
O31B C35B C36B C37B 52(4)
C35B C36B C37B C34B -22(4)
C35B O31B C34B C37B 52(4)
C36B C37B C34B O31B -16(4)
